data_4075878
loop_
_publ_author_name
'Bavarian, Neda'
'Baird, Michael C.'

_publ_section_title
;
 Synthesis and Characterization of the New Alkyl Borates [RB(C6F5)3]-(R =
 CH2Me, CHMe2, CH2CMe3):&#x00A0; Utilization of [Me3CCH2B(C6F5)3]-as a
 Weakly Coordinating Counteranion during Zirconocene-Induced Catalysis of
 Propylene Polymerization
;
_journal_issue 12
_journal_name_full Organometallics
_journal_page_first 2889
_journal_paper_doi 10.1021/om050242d
_journal_volume 24
_journal_year 2005
_chemical_formula_sum 'C37.5 H20 B Cl F15 P'
_chemical_formula_weight 832.77
_chemical_name_systematic
; 
 ? 
;
_space_group_IT_number 2
_symmetry_cell_setting triclinic
_symmetry_space_group_name_Hall '-P 1'
_symmetry_space_group_name_H-M 'P -1'
_atom_sites_solution_hydrogens geom
_atom_sites_solution_primary direct
_atom_sites_solution_secondary difmap
_audit_creation_method SHELXL-97
_cell_angle_alpha 70.071(4)
_cell_angle_beta 87.406(4)
_cell_angle_gamma 79.134(6)
_cell_formula_units_Z 2
_cell_length_a 11.510(3)
_cell_length_b 12.420(3)
_cell_length_c 13.015(4)
_cell_measurement_temperature 180(2)
_cell_volume 1717.4(8)
_computing_cell_refinement 'Bruker SMART'
_computing_data_collection 'Bruker SMART'
_computing_data_reduction 'Bruker SHELXTL'
_computing_molecular_graphics 'Bruker SHELXTL'
_computing_publication_material 'Bruker SHELXTL'
_computing_structure_refinement 'SHELXL-97 (Sheldrick, 1997)'
_computing_structure_solution 'SHELXS-97 (Sheldrick, 1990)'
_diffrn_ambient_temperature 180(2)
_diffrn_measured_fraction_theta_full 0.889
_diffrn_measured_fraction_theta_max 0.889
_diffrn_measurement_device_type 'CCD area detector'
_diffrn_measurement_method 'phi and omega scans'
_diffrn_radiation_monochromator graphite
_diffrn_radiation_source 'fine-focus sealed tube'
_diffrn_radiation_type MoK\a
_diffrn_radiation_wavelength 0.71073
_diffrn_reflns_av_R_equivalents 0.0412
_diffrn_reflns_av_sigmaI/netI 0.2143
_diffrn_reflns_limit_h_max 14
_diffrn_reflns_limit_h_min -13
_diffrn_reflns_limit_k_max 16
_diffrn_reflns_limit_k_min -16
_diffrn_reflns_limit_l_max 17
_diffrn_reflns_limit_l_min -17
_diffrn_reflns_number 12114
_diffrn_reflns_theta_full 28.34
_diffrn_reflns_theta_max 28.34
_diffrn_reflns_theta_min 1.77
_exptl_absorpt_coefficient_mu 0.269
_exptl_absorpt_correction_T_max 1.0000
_exptl_absorpt_correction_T_min 0.8949
_exptl_absorpt_correction_type 'Empirical (Bruker SADABS)'
_exptl_crystal_colour colorless
_exptl_crystal_density_diffrn 1.610
_exptl_crystal_density_method 'not measured'
_exptl_crystal_description plate
_exptl_crystal_F_000 834
_exptl_crystal_size_max 0.2
_exptl_crystal_size_mid 0.1
_exptl_crystal_size_min 0.06
_refine_diff_density_max 0.430
_refine_diff_density_min -0.670
_refine_diff_density_rms 0.055
_refine_ls_extinction_method none
_refine_ls_goodness_of_fit_ref 0.809
_refine_ls_hydrogen_treatment mixed
_refine_ls_matrix_type full
_refine_ls_number_parameters 581
_refine_ls_number_reflns 7648
_refine_ls_number_restraints 0
_refine_ls_restrained_S_all 0.809
_refine_ls_R_factor_all 0.2019
_refine_ls_R_factor_gt 0.0657
_refine_ls_shift/su_max 0.000
_refine_ls_shift/su_mean 0.000
_refine_ls_structure_factor_coef Fsqd
_refine_ls_weighting_details 'calc w=1/[\s^2^(Fo^2^)+(0.0536P)^2^+0.0000P] where P=(Fo^2^+2Fc^2^)/3'
_refine_ls_weighting_scheme calc
_refine_ls_wR_factor_gt 0.1146
_refine_ls_wR_factor_ref 0.1433
_reflns_number_gt 2559
_reflns_number_total 7648
_reflns_threshold_expression >2sigma(I)
_cod_data_source_file om050242dsi20050405_023837.cif
_cod_data_source_block aw58
_cod_depositor_comments
;
The following automatic conversions were performed:

'_symmetry_cell_setting' value 'Triclinic' changed to 'triclinic'
according to /home/saulius/struct/CIF-dictionaries/cif_core.dic
dictionary named 'cif_core.dic' version 2.4.1 from 2010-06-29.

Automatic conversion script
Id: cif_fix_values 1715 2011-07-08 13:25:40Z adriana 
;
_cod_original_cell_volume 1717.5(8)
_cod_original_sg_symbol_H-M P-1
_cod_original_formula_sum 'C37.50 H20 B Cl F15 P'
_cod_database_code 4075878

loop_
_symmetry_equiv_pos_as_xyz
'x, y, z'
'-x, -y, -z'

loop_
_atom_site_label
_atom_site_type_symbol
_atom_site_fract_x
_atom_site_fract_y
_atom_site_fract_z
_atom_site_U_iso_or_equiv
_atom_site_adp_type
_atom_site_occupancy
_atom_site_symmetry_multiplicity
_atom_site_calc_flag
_atom_site_refinement_flags
B1 B 1.2503(4) 0.1303(4) 0.2119(4) 0.0400(14) Uani 1 1 d .
H1 H 1.238(2) 0.140(2) 0.112(2) 0.012(8) Uiso 1 1 d .
P1 P 0.84865(10) 0.65282(10) 0.19721(9) 0.0381(3) Uani 1 1 d .
C1 C 0.9988(4) 0.6677(4) 0.1661(4) 0.0429(12) Uani 1 1 d .
C2 C 1.0528(6) 0.7294(6) 0.2104(6) 0.090(2) Uani 1 1 d .
H2 H 1.009(4) 0.759(3) 0.260(4) 0.062(15) Uiso 1 1 d .
C3 C 1.1687(6) 0.7393(7) 0.1900(7) 0.110(3) Uani 1 1 d .
H3 H 1.216(4) 0.767(4) 0.214(4) 0.067(18) Uiso 1 1 d .
C4 C 1.2310(6) 0.6891(6) 0.1195(5) 0.0756(19) Uani 1 1 d .
H4 H 1.307(3) 0.688(3) 0.114(3) 0.031(12) Uiso 1 1 d .
C5 C 1.1798(5) 0.6268(5) 0.0760(5) 0.0593(15) Uani 1 1 d .
H5 H 1.219(4) 0.593(4) 0.028(4) 0.076(18) Uiso 1 1 d .
C6 C 1.0642(5) 0.6155(5) 0.1010(5) 0.0565(16) Uani 1 1 d .
H6 H 1.038(3) 0.582(3) 0.070(3) 0.024(14) Uiso 1 1 d .
C7 C 0.8441(4) 0.5308(3) 0.3188(3) 0.0363(11) Uani 1 1 d .
C8 C 0.9451(5) 0.4521(5) 0.3680(4) 0.0577(15) Uani 1 1 d .
H8 H 1.012(3) 0.472(3) 0.337(3) 0.039(14) Uiso 1 1 d .
C9 C 0.9342(6) 0.3547(5) 0.4568(5) 0.0699(18) Uani 1 1 d .
H9 H 1.001(4) 0.316(4) 0.489(4) 0.09(2) Uiso 1 1 d .
C10 C 0.8271(7) 0.3378(5) 0.4975(5) 0.076(2) Uani 1 1 d .
H10 H 0.818(3) 0.278(3) 0.554(3) 0.039(13) Uiso 1 1 d .
C11 C 0.7272(6) 0.4129(4) 0.4508(5) 0.0653(16) Uani 1 1 d .
H11 H 0.651(4) 0.397(4) 0.476(4) 0.065(16) Uiso 1 1 d .
C12 C 0.7355(5) 0.5094(4) 0.3610(5) 0.0539(15) Uani 1 1 d .
H12 H 0.670(4) 0.550(4) 0.328(4) 0.080(18) Uiso 1 1 d .
C13 C 0.7689(4) 0.7824(3) 0.2175(4) 0.0375(11) Uani 1 1 d .
C14 C 0.7687(4) 0.7924(4) 0.3195(4) 0.0435(12) Uani 1 1 d .
H14 H 0.805(3) 0.723(3) 0.387(3) 0.035(11) Uiso 1 1 d .
C15 C 0.7127(5) 0.8978(5) 0.3307(6) 0.0606(17) Uani 1 1 d .
H15 H 0.715(3) 0.901(3) 0.392(3) 0.034(15) Uiso 1 1 d .
C16 C 0.6575(5) 0.9870(5) 0.2448(6) 0.0586(16) Uani 1 1 d .
H16 H 0.627(3) 1.055(3) 0.256(3) 0.039(12) Uiso 1 1 d .
C17 C 0.6588(5) 0.9749(5) 0.1455(6) 0.0625(16) Uani 1 1 d .
H17 H 0.628(3) 1.034(3) 0.088(3) 0.038(13) Uiso 1 1 d .
C18 C 0.7119(4) 0.8730(4) 0.1293(4) 0.0492(13) Uani 1 1 d .
H18 H 0.720(3) 0.869(3) 0.055(3) 0.047(13) Uiso 1 1 d .
C19 C 0.7807(5) 0.6296(5) 0.0888(4) 0.0464(14) Uani 1 1 d .
H19C H 0.784(3) 0.698(3) 0.019(3) 0.045(12) Uiso 1 1 d .
H19B H 0.698(3) 0.627(3) 0.104(3) 0.041(14) Uiso 1 1 d .
H19A H 0.818(3) 0.565(3) 0.082(3) 0.028(12) Uiso 1 1 d .
C20 C 1.3156(4) 0.2341(3) 0.2185(4) 0.0402(12) Uani 1 1 d .
C21 C 1.4097(4) 0.2628(4) 0.1507(4) 0.0465(12) Uani 1 1 d .
C22 C 1.4730(4) 0.3469(5) 0.1488(5) 0.0604(15) Uani 1 1 d .
C23 C 1.4418(5) 0.4088(5) 0.2167(6) 0.0678(17) Uani 1 1 d .
C24 C 1.3503(5) 0.3862(4) 0.2873(5) 0.0603(15) Uani 1 1 d .
C25 C 1.2906(4) 0.2989(4) 0.2865(4) 0.0501(13) Uani 1 1 d .
C26 C 1.1144(4) 0.1379(3) 0.2556(3) 0.0391(11) Uani 1 1 d .
C27 C 1.0645(4) 0.0500(4) 0.3284(4) 0.0466(13) Uani 1 1 d .
C28 C 0.9475(4) 0.0592(4) 0.3570(4) 0.0536(13) Uani 1 1 d .
C29 C 0.8713(4) 0.1622(4) 0.3106(4) 0.0475(12) Uani 1 1 d .
C30 C 0.9132(4) 0.2516(4) 0.2369(4) 0.0447(12) Uani 1 1 d .
C31 C 1.0303(4) 0.2397(4) 0.2115(4) 0.0422(12) Uani 1 1 d .
C32 C 1.3349(4) 0.0049(3) 0.2757(4) 0.0382(11) Uani 1 1 d .
C33 C 1.3691(4) -0.0290(4) 0.3837(4) 0.0425(12) Uani 1 1 d .
C34 C 1.4360(4) -0.1363(4) 0.4423(4) 0.0473(13) Uani 1 1 d .
C35 C 1.4719(4) -0.2147(4) 0.3894(4) 0.0484(13) Uani 1 1 d .
C36 C 1.4437(4) -0.1864(4) 0.2831(4) 0.0474(13) Uani 1 1 d .
C37 C 1.3774(4) -0.0786(4) 0.2279(4) 0.0406(12) Uani 1 1 d .
C38 C 1.0683(10) 1.0113(12) 0.0234(10) 0.102(4) Uani 0.50 1 d P
Cl1 Cl 0.9554(2) 1.0396(2) 0.0873(2) 0.1791(11) Uani 1 1 d .
F21 F 1.4448(2) 0.2064(2) 0.0784(2) 0.0601(8) Uani 1 1 d .
F22 F 1.5636(3) 0.3699(2) 0.0799(3) 0.0924(11) Uani 1 1 d .
F23 F 1.5024(3) 0.4925(3) 0.2183(3) 0.1078(12) Uani 1 1 d .
F24 F 1.3178(3) 0.4461(2) 0.3557(3) 0.0935(11) Uani 1 1 d .
F25 F 1.2017(2) 0.2799(2) 0.3584(2) 0.0640(8) Uani 1 1 d .
F27 F 1.1313(2) -0.0572(2) 0.3770(2) 0.0728(9) Uani 1 1 d .
F28 F 0.9090(2) -0.0328(2) 0.4308(2) 0.0754(9) Uani 1 1 d .
F29 F 0.7560(2) 0.1731(2) 0.3376(2) 0.0678(8) Uani 1 1 d .
F30 F 0.8388(2) 0.3532(2) 0.1882(2) 0.0633(8) Uani 1 1 d .
F31 F 1.0667(2) 0.33412(19) 0.1377(2) 0.0533(7) Uani 1 1 d .
F33 F 1.3313(2) 0.0447(2) 0.43974(19) 0.0560(7) Uani 1 1 d .
F34 F 1.4643(2) -0.1622(2) 0.5483(2) 0.0686(8) Uani 1 1 d .
F35 F 1.5376(2) -0.3189(2) 0.4450(2) 0.0702(9) Uani 1 1 d .
F36 F 1.4810(2) -0.2635(2) 0.2301(2) 0.0666(8) Uani 1 1 d .
F37 F 1.3516(2) -0.05754(19) 0.1210(2) 0.0548(7) Uani 1 1 d .

loop_
_atom_site_aniso_label
_atom_site_aniso_U_11
_atom_site_aniso_U_22
_atom_site_aniso_U_33
_atom_site_aniso_U_23
_atom_site_aniso_U_13
_atom_site_aniso_U_12
B1 0.040(3) 0.033(3) 0.042(4) -0.008(3) -0.004(3) -0.002(2)
P1 0.0360(7) 0.0430(7) 0.0355(7) -0.0140(6) -0.0011(6) -0.0060(5)
C1 0.045(3) 0.049(3) 0.039(3) -0.017(2) 0.001(2) -0.014(2)
C2 0.059(5) 0.149(6) 0.109(6) -0.091(5) 0.036(4) -0.052(4)
C3 0.064(5) 0.181(8) 0.140(7) -0.105(6) 0.032(5) -0.067(5)
C4 0.035(4) 0.118(5) 0.077(5) -0.041(4) 0.013(4) -0.010(4)
C5 0.049(4) 0.081(4) 0.056(4) -0.036(3) 0.003(3) -0.009(3)
C6 0.051(4) 0.062(4) 0.065(4) -0.034(3) -0.003(3) -0.007(3)
C7 0.041(3) 0.036(2) 0.030(3) -0.009(2) -0.002(2) -0.005(2)
C8 0.050(4) 0.076(4) 0.038(3) -0.013(3) -0.001(3) 0.000(3)
C9 0.072(5) 0.073(4) 0.039(4) 0.001(3) -0.014(4) 0.014(4)
C10 0.100(6) 0.054(4) 0.050(4) 0.006(3) 0.013(4) -0.002(4)
C11 0.065(4) 0.053(4) 0.065(4) -0.001(3) 0.016(4) -0.016(3)
C12 0.040(4) 0.050(3) 0.065(4) -0.014(3) 0.002(3) -0.003(3)
C13 0.033(3) 0.043(3) 0.040(3) -0.016(2) 0.005(2) -0.013(2)
C14 0.037(3) 0.057(3) 0.045(3) -0.028(3) 0.010(3) -0.011(2)
C15 0.050(4) 0.093(5) 0.064(5) -0.051(4) 0.021(4) -0.030(3)
C16 0.047(3) 0.052(4) 0.089(5) -0.039(4) 0.018(3) -0.012(3)
C17 0.059(4) 0.053(4) 0.069(5) -0.018(4) 0.008(3) -0.001(3)
C18 0.055(3) 0.045(3) 0.044(3) -0.014(3) 0.010(3) -0.003(2)
C19 0.059(4) 0.041(3) 0.039(3) -0.014(3) -0.008(3) -0.006(3)
C20 0.042(3) 0.031(2) 0.038(3) -0.002(2) -0.005(2) 0.001(2)
C21 0.047(3) 0.039(3) 0.049(3) -0.009(3) -0.008(3) -0.006(2)
C22 0.039(4) 0.053(3) 0.075(4) -0.004(3) -0.003(3) -0.007(3)
C23 0.051(4) 0.048(3) 0.103(5) -0.020(4) -0.029(4) -0.009(3)
C24 0.065(4) 0.041(3) 0.075(4) -0.026(3) -0.029(3) 0.011(3)
C25 0.043(3) 0.048(3) 0.054(4) -0.017(3) -0.007(3) 0.006(3)
C26 0.043(3) 0.040(3) 0.032(3) -0.009(2) -0.007(2) -0.006(2)
C27 0.039(3) 0.044(3) 0.048(3) -0.003(3) -0.012(3) -0.008(2)
C28 0.048(3) 0.061(3) 0.044(3) -0.001(3) -0.002(3) -0.023(3)
C29 0.031(3) 0.063(3) 0.053(3) -0.022(3) 0.001(3) -0.012(3)
C30 0.039(3) 0.043(3) 0.050(3) -0.016(3) -0.004(3) 0.002(2)
C31 0.045(3) 0.042(3) 0.035(3) -0.006(2) 0.000(2) -0.010(2)
C32 0.035(3) 0.040(3) 0.036(3) -0.007(2) 0.000(2) -0.009(2)
C33 0.032(3) 0.051(3) 0.042(3) -0.014(3) 0.004(2) -0.006(2)
C34 0.029(3) 0.060(3) 0.035(3) 0.009(3) -0.004(2) -0.011(2)
C35 0.030(3) 0.040(3) 0.056(4) 0.007(3) -0.002(3) -0.005(2)
C36 0.037(3) 0.037(3) 0.068(4) -0.017(3) 0.003(3) -0.008(2)
C37 0.035(3) 0.047(3) 0.040(3) -0.011(2) -0.013(2) -0.011(2)
C38 0.060(8) 0.165(12) 0.091(10) -0.062(9) 0.039(8) -0.018(8)
Cl1 0.233(3) 0.157(2) 0.166(2) -0.0989(18) -0.035(2) 0.0150(19)
F21 0.0517(18) 0.0606(17) 0.0605(18) -0.0158(15) 0.0120(15) -0.0039(13)
F22 0.053(2) 0.078(2) 0.127(3) -0.002(2) 0.004(2) -0.0282(16)
F23 0.090(2) 0.069(2) 0.170(4) -0.032(2) -0.041(2) -0.0313(19)
F24 0.114(3) 0.071(2) 0.105(3) -0.055(2) -0.050(2) 0.0164(19)
F25 0.063(2) 0.0736(18) 0.062(2) -0.0382(16) -0.0003(16) -0.0002(15)
F27 0.0505(18) 0.0516(16) 0.086(2) 0.0192(15) -0.0131(16) -0.0129(14)
F28 0.0541(19) 0.084(2) 0.070(2) 0.0079(18) -0.0038(16) -0.0324(16)
F29 0.0406(18) 0.091(2) 0.077(2) -0.0330(17) 0.0032(15) -0.0166(14)
F30 0.0519(18) 0.0528(16) 0.081(2) -0.0251(15) -0.0058(16) 0.0073(14)
F31 0.0498(17) 0.0407(14) 0.0565(17) -0.0027(13) -0.0028(13) -0.0020(12)
F33 0.0572(18) 0.0690(17) 0.0368(16) -0.0165(14) -0.0032(13) -0.0015(14)
F34 0.0484(18) 0.092(2) 0.0397(17) 0.0069(15) -0.0069(14) -0.0044(14)
F35 0.0449(17) 0.0478(16) 0.085(2) 0.0125(15) -0.0021(15) 0.0042(13)
F36 0.0609(19) 0.0447(15) 0.095(2) -0.0305(16) -0.0053(16) 0.0039(13)
F37 0.0642(18) 0.0505(15) 0.0527(18) -0.0232(14) -0.0089(15) -0.0049(13)

loop_
_atom_type_symbol
_atom_type_description
_atom_type_scat_dispersion_real
_atom_type_scat_dispersion_imag
_atom_type_scat_source
C C 0.0033 0.0016 'International Tables Vol C Tables 4.2.6.8 and 6.1.1.4'
H H 0.0000 0.0000 'International Tables Vol C Tables 4.2.6.8 and 6.1.1.4'
F F 0.0171 0.0103 'International Tables Vol C Tables 4.2.6.8 and 6.1.1.4'
P P 0.1023 0.0942 'International Tables Vol C Tables 4.2.6.8 and 6.1.1.4'
B B 0.0013 0.0007 'International Tables Vol C Tables 4.2.6.8 and 6.1.1.4'
Cl Cl 0.1484 0.1585 'International Tables Vol C Tables 4.2.6.8 and 6.1.1.4'

loop_
_geom_angle_atom_site_label_1
_geom_angle_atom_site_label_2
_geom_angle_atom_site_label_3
_geom_angle
_geom_angle_site_symmetry_1
_geom_angle_site_symmetry_3
C26 B1 C20 114.4(4) . .
C26 B1 C32 112.6(4) . .
C20 B1 C32 108.2(4) . .
C26 B1 H1 103.1(13) . .
C20 B1 H1 109.4(13) . .
C32 B1 H1 108.9(12) . .
C19 P1 C7 108.5(2) . .
C19 P1 C1 110.3(3) . .
C7 P1 C1 109.7(2) . .
C19 P1 C13 109.4(2) . .
C7 P1 C13 109.3(2) . .
C1 P1 C13 109.6(2) . .
C2 C1 C6 117.3(5) . .
C2 C1 P1 120.4(4) . .
C6 C1 P1 122.3(4) . .
C1 C2 C3 121.3(6) . .
C1 C2 H2 117(3) . .
C3 C2 H2 122(3) . .
C2 C3 C4 119.8(7) . .
C2 C3 H3 134(4) . .
C4 C3 H3 106(4) . .
C5 C4 C3 119.8(6) . .
C5 C4 H4 120(3) . .
C3 C4 H4 119(3) . .
C4 C5 C6 119.0(6) . .
C4 C5 H5 122(3) . .
C6 C5 H5 119(3) . .
C1 C6 C5 122.8(6) . .
C1 C6 H6 123(3) . .
C5 C6 H6 114(3) . .
C12 C7 C8 118.6(5) . .
C12 C7 P1 118.7(3) . .
C8 C7 P1 122.5(4) . .
C9 C8 C7 119.5(6) . .
C9 C8 H8 127(3) . .
C7 C8 H8 114(3) . .
C10 C9 C8 120.3(6) . .
C10 C9 H9 125(3) . .
C8 C9 H9 114(3) . .
C9 C10 C11 121.3(6) . .
C9 C10 H10 122(3) . .
C11 C10 H10 117(3) . .
C10 C11 C12 119.4(6) . .
C10 C11 H11 121(3) . .
C12 C11 H11 120(3) . .
C11 C12 C7 120.8(5) . .
C11 C12 H12 117(3) . .
C7 C12 H12 122(3) . .
C14 C13 C18 120.8(4) . .
C14 C13 P1 119.5(3) . .
C18 C13 P1 119.6(4) . .
C13 C14 C15 118.0(5) . .
C13 C14 H14 121.5(19) . .
C15 C14 H14 120.4(19) . .
C16 C15 C14 121.5(6) . .
C16 C15 H15 123(3) . .
C14 C15 H15 115(3) . .
C17 C16 C15 119.3(5) . .
C17 C16 H16 123(2) . .
C15 C16 H16 118(2) . .
C16 C17 C18 121.9(6) . .
C16 C17 H17 120(3) . .
C18 C17 H17 118(3) . .
C17 C18 C13 118.4(5) . .
C17 C18 H18 121(2) . .
C13 C18 H18 120(2) . .
P1 C19 H19C 109(2) . .
P1 C19 H19B 110(2) . .
H19C C19 H19B 107(3) . .
P1 C19 H19A 108(2) . .
H19C C19 H19A 111(3) . .
H19B C19 H19A 112(3) . .
C25 C20 C21 112.9(4) . .
C25 C20 B1 127.9(4) . .
C21 C20 B1 119.2(4) . .
F21 C21 C22 115.1(5) . .
F21 C21 C20 119.8(4) . .
C22 C21 C20 125.1(5) . .
F22 C22 C23 119.8(6) . .
F22 C22 C21 121.6(6) . .
C23 C22 C21 118.6(5) . .
C22 C23 F23 120.7(6) . .
C22 C23 C24 120.5(5) . .
F23 C23 C24 118.8(6) . .
F24 C24 C23 121.6(6) . .
F24 C24 C25 120.2(6) . .
C23 C24 C25 118.3(5) . .
F25 C25 C20 119.7(5) . .
F25 C25 C24 115.7(5) . .
C20 C25 C24 124.6(5) . .
C27 C26 C31 111.6(4) . .
C27 C26 B1 127.8(4) . .
C31 C26 B1 120.4(4) . .
F27 C27 C28 114.2(4) . .
F27 C27 C26 120.4(4) . .
C28 C27 C26 125.4(4) . .
F28 C28 C29 120.7(5) . .
F28 C28 C27 120.1(4) . .
C29 C28 C27 119.2(5) . .
C30 C29 F29 120.9(4) . .
C30 C29 C28 118.8(5) . .
F29 C29 C28 120.2(5) . .
C29 C30 F30 119.7(4) . .
C29 C30 C31 120.3(4) . .
F30 C30 C31 120.0(4) . .
F31 C31 C30 117.1(4) . .
F31 C31 C26 118.2(4) . .
C30 C31 C26 124.7(4) . .
C33 C32 C37 113.1(4) . .
C33 C32 B1 122.9(4) . .
C37 C32 B1 124.0(4) . .
F33 C33 C32 118.5(4) . .
F33 C33 C34 116.6(4) . .
C32 C33 C34 124.8(4) . .
F34 C34 C35 121.2(4) . .
F34 C34 C33 120.6(5) . .
C35 C34 C33 118.2(4) . .
C36 C35 F35 121.0(5) . .
C36 C35 C34 120.2(4) . .
F35 C35 C34 118.8(5) . .
C35 C36 F36 120.2(4) . .
C35 C36 C37 119.7(4) . .
F36 C36 C37 120.1(5) . .
F37 C37 C36 116.0(4) . .
F37 C37 C32 120.1(4) . .
C36 C37 C32 123.9(4) . .
Cl1 C38 Cl1 115.3(7) . 2_775
Cl1 C38 C38 64.3(6) . 2_775
Cl1 C38 C38 51.0(6) 2_775 2_775
C38 Cl1 C38 64.7(7) . 2_775

loop_
_geom_bond_atom_site_label_1
_geom_bond_atom_site_label_2
_geom_bond_distance
_geom_bond_site_symmetry_2
B1 C26 1.637(6) .
B1 C20 1.638(7) .
B1 C32 1.638(6) .
B1 H1 1.27(3) .
P1 C19 1.775(5) .
P1 C7 1.786(4) .
P1 C1 1.787(5) .
P1 C13 1.793(4) .
C1 C2 1.349(7) .
C1 C6 1.356(6) .
C2 C3 1.368(8) .
C2 H2 0.94(4) .
C3 C4 1.381(8) .
C3 H3 0.82(4) .
C4 C5 1.329(7) .
C4 H4 0.87(4) .
C5 C6 1.377(7) .
C5 H5 0.93(4) .
C6 H6 0.77(3) .
C7 C12 1.377(6) .
C7 C8 1.390(6) .
C8 C9 1.380(7) .
C8 H8 0.89(4) .
C9 C10 1.345(8) .
C9 H9 0.86(5) .
C10 C11 1.354(7) .
C10 H10 0.86(4) .
C11 C12 1.374(7) .
C11 H11 0.96(4) .
C12 H12 0.86(4) .
C13 C14 1.375(6) .
C13 C18 1.387(6) .
C14 C15 1.397(7) .
C14 H14 1.04(3) .
C15 C16 1.355(7) .
C15 H15 0.82(4) .
C16 C17 1.350(7) .
C16 H16 0.91(3) .
C17 C18 1.377(6) .
C17 H17 0.88(4) .
C18 H18 0.98(4) .
C19 H19C 1.02(4) .
C19 H19B 0.97(4) .
C19 H19A 0.86(3) .
C20 C25 1.374(6) .
C20 C21 1.387(6) .
C21 F21 1.359(5) .
C21 C22 1.375(6) .
C22 F22 1.351(5) .
C22 C23 1.353(7) .
C23 F23 1.363(6) .
C23 C24 1.371(7) .
C24 F24 1.343(5) .
C24 C25 1.391(6) .
C25 F25 1.353(5) .
C26 C27 1.379(6) .
C26 C31 1.400(5) .
C27 F27 1.360(4) .
C27 C28 1.375(6) .
C28 F28 1.352(5) .
C28 C29 1.366(6) .
C29 C30 1.349(6) .
C29 F29 1.351(5) .
C30 F30 1.351(4) .
C30 C31 1.366(6) .
C31 F31 1.362(5) .
C32 C33 1.376(5) .
C32 C37 1.387(5) .
C33 F33 1.354(4) .
C33 C34 1.387(6) .
C34 F34 1.346(5) .
C34 C35 1.368(6) .
C35 C36 1.345(6) .
C35 F35 1.347(4) .
C36 F36 1.358(5) .
C36 C37 1.379(6) .
C37 F37 1.361(4) .
C38 Cl1 1.560(11) .
C38 Cl1 1.809(13) 2_775
C38 C38 1.82(2) 2_775
Cl1 C38 1.809(13) 2_775

loop_
_geom_torsion_atom_site_label_1
_geom_torsion_atom_site_label_2
_geom_torsion_atom_site_label_3
_geom_torsion_atom_site_label_4
_geom_torsion
_geom_torsion_site_symmetry_1
_geom_torsion_site_symmetry_4
C19 P1 C1 C2 153.5(5) . .
C7 P1 C1 C2 -87.0(5) . .
C13 P1 C1 C2 33.0(5) . .
C19 P1 C1 C6 -28.7(5) . .
C7 P1 C1 C6 90.8(4) . .
C13 P1 C1 C6 -149.2(4) . .
C6 C1 C2 C3 0.3(10) . .
P1 C1 C2 C3 178.2(6) . .
C1 C2 C3 C4 2.5(12) . .
C2 C3 C4 C5 -3.2(12) . .
C3 C4 C5 C6 1.1(10) . .
C2 C1 C6 C5 -2.4(8) . .
P1 C1 C6 C5 179.7(4) . .
C4 C5 C6 C1 1.7(9) . .
C19 P1 C7 C12 -64.0(4) . .
C1 P1 C7 C12 175.4(4) . .
C13 P1 C7 C12 55.3(4) . .
C19 P1 C7 C8 111.4(4) . .
C1 P1 C7 C8 -9.2(4) . .
C13 P1 C7 C8 -129.3(4) . .
C12 C7 C8 C9 0.5(7) . .
P1 C7 C8 C9 -174.9(4) . .
C7 C8 C9 C10 -2.1(9) . .
C8 C9 C10 C11 2.3(10) . .
C9 C10 C11 C12 -1.0(9) . .
C10 C11 C12 C7 -0.5(8) . .
C8 C7 C12 C11 0.7(7) . .
P1 C7 C12 C11 176.3(4) . .
C19 P1 C13 C14 151.7(4) . .
C7 P1 C13 C14 33.0(4) . .
C1 P1 C13 C14 -87.2(4) . .
C19 P1 C13 C18 -30.7(4) . .
C7 P1 C13 C18 -149.5(4) . .
C1 P1 C13 C18 90.3(4) . .
C18 C13 C14 C15 -2.0(7) . .
P1 C13 C14 C15 175.5(4) . .
C13 C14 C15 C16 1.6(8) . .
C14 C15 C16 C17 -1.5(8) . .
C15 C16 C17 C18 1.8(9) . .
C16 C17 C18 C13 -2.2(8) . .
C14 C13 C18 C17 2.3(7) . .
P1 C13 C18 C17 -175.2(4) . .
C26 B1 C20 C25 24.4(6) . .
C32 B1 C20 C25 -101.9(5) . .
C26 B1 C20 C21 -156.8(4) . .
C32 B1 C20 C21 76.8(5) . .
C25 C20 C21 F21 -179.8(3) . .
B1 C20 C21 F21 1.2(6) . .
C25 C20 C21 C22 -0.3(6) . .
B1 C20 C21 C22 -179.2(4) . .
F21 C21 C22 F22 -0.3(6) . .
C20 C21 C22 F22 -179.9(4) . .
F21 C21 C22 C23 178.6(4) . .
C20 C21 C22 C23 -1.0(7) . .
F22 C22 C23 F23 -1.5(7) . .
C21 C22 C23 F23 179.6(4) . .
F22 C22 C23 C24 -179.8(4) . .
C21 C22 C23 C24 1.3(7) . .
C22 C23 C24 F24 179.8(4) . .
F23 C23 C24 F24 1.5(7) . .
C22 C23 C24 C25 -0.4(7) . .
F23 C23 C24 C25 -178.7(4) . .
C21 C20 C25 F25 -179.3(4) . .
B1 C20 C25 F25 -0.5(6) . .
C21 C20 C25 C24 1.3(6) . .
B1 C20 C25 C24 -179.9(4) . .
F24 C24 C25 F25 -0.6(6) . .
C23 C24 C25 F25 179.6(4) . .
F24 C24 C25 C20 178.8(4) . .
C23 C24 C25 C20 -1.0(7) . .
C20 B1 C26 C27 -131.0(5) . .
C32 B1 C26 C27 -7.0(7) . .
C20 B1 C26 C31 54.9(5) . .
C32 B1 C26 C31 178.9(4) . .
C31 C26 C27 F27 177.6(4) . .
B1 C26 C27 F27 3.1(7) . .
C31 C26 C27 C28 -1.0(7) . .
B1 C26 C27 C28 -175.5(5) . .
F27 C27 C28 F28 2.3(7) . .
C26 C27 C28 F28 -179.0(4) . .
F27 C27 C28 C29 -178.1(4) . .
C26 C27 C28 C29 0.6(8) . .
F28 C28 C29 C30 -179.6(4) . .
C27 C28 C29 C30 0.8(7) . .
F28 C28 C29 F29 -0.4(7) . .
C27 C28 C29 F29 -180.0(4) . .
F29 C29 C30 F30 -0.7(7) . .
C28 C29 C30 F30 178.5(4) . .
F29 C29 C30 C31 179.2(4) . .
C28 C29 C30 C31 -1.7(7) . .
C29 C30 C31 F31 -179.0(4) . .
F30 C30 C31 F31 0.9(6) . .
C29 C30 C31 C26 1.2(7) . .
F30 C30 C31 C26 -178.9(4) . .
C27 C26 C31 F31 -179.7(4) . .
B1 C26 C31 F31 -4.7(6) . .
C27 C26 C31 C30 0.1(6) . .
B1 C26 C31 C30 175.1(4) . .
C26 B1 C32 C33 -69.2(6) . .
C20 B1 C32 C33 58.2(6) . .
C26 B1 C32 C37 109.5(5) . .
C20 B1 C32 C37 -123.1(4) . .
C37 C32 C33 F33 -178.9(4) . .
B1 C32 C33 F33 -0.1(6) . .
C37 C32 C33 C34 -1.9(6) . .
B1 C32 C33 C34 176.9(4) . .
F33 C33 C34 F34 -2.2(6) . .
C32 C33 C34 F34 -179.3(4) . .
F33 C33 C34 C35 177.5(4) . .
C32 C33 C34 C35 0.5(7) . .
F34 C34 C35 C36 -179.3(4) . .
C33 C34 C35 C36 0.9(7) . .
F34 C34 C35 F35 -0.7(6) . .
C33 C34 C35 F35 179.5(4) . .
F35 C35 C36 F36 0.3(7) . .
C34 C35 C36 F36 178.8(4) . .
F35 C35 C36 C37 -179.3(4) . .
C34 C35 C36 C37 -0.7(7) . .
C35 C36 C37 F37 -179.3(4) . .
F36 C36 C37 F37 1.2(6) . .
C35 C36 C37 C32 -1.0(7) . .
F36 C36 C37 C32 179.5(4) . .
C33 C32 C37 F37 -179.6(4) . .
B1 C32 C37 F37 1.6(6) . .
C33 C32 C37 C36 2.1(6) . .
B1 C32 C37 C36 -176.6(4) . .
Cl1 C38 Cl1 C38 0.0 2_775 2_775
